data_4035282
loop_
_publ_author_name
'Zhou, Ming'
'Zhou, Jia'
'Liu, Junjun'
'Liang, Jing-Jing'
'Peng, Xiao-Gang'
'Duan, Fang-Fang'
'Ruan, Han-Li'

_publ_section_title
;
 Parasubindoles A-G, Seven Eremophilanyl Indoles from the Whole Plant of
 Parasenecio albus.
;
_journal_issue 19
_journal_name_full 'The Journal of organic chemistry'
_journal_page_first 12122
_journal_page_last 12128
_journal_paper_doi 10.1021/acs.joc.8b02089
_journal_volume 83
_journal_year 2018
_chemical_absolute_configuration ad
_chemical_formula_sum 'C28 H33 N O7'
_chemical_formula_weight 495.55
_space_group_crystal_system trigonal
_space_group_IT_number 154
_space_group_name_Hall 'P 32 2"'
_space_group_name_H-M_alt 'P 32 2 1'
_atom_sites_solution_hydrogens mixed
_audit_creation_method SHELXL-2014/7
_cell_angle_alpha 90
_cell_angle_beta 90
_cell_angle_gamma 120
_cell_formula_units_Z 6
_cell_length_a 20.0368(3)
_cell_length_b 20.0368(3)
_cell_length_c 12.7561(2)
_cell_measurement_reflns_used 8648
_cell_measurement_temperature 100(2)
_cell_measurement_theta_max 0.976
_cell_measurement_theta_min 0.812
_cell_volume 4435.12(12)
_computing_cell_refinement 'Bruker SAINT'
_computing_data_collection 'Bruker APEX2'
_computing_data_reduction 'Bruker SAINT'
_computing_molecular_graphics 'Bruker SHELXTL'
_computing_publication_material 'Bruker SHELXTL'
_computing_structure_refinement 'SHELXL-2014/7 (Sheldrick, 2014)'
_computing_structure_solution 'SHELXS-97 (Sheldrick 2008)'
_diffrn_ambient_temperature 100(2)
_diffrn_measured_fraction_theta_full 0.997
_diffrn_measured_fraction_theta_max 0.985
_diffrn_measurement_device_type 'Bruker APEX-II CCD'
_diffrn_measurement_method '\f and \w scans'
_diffrn_radiation_type CuK\a
_diffrn_radiation_wavelength 1.54178
_diffrn_reflns_av_R_equivalents 0.0284
_diffrn_reflns_av_unetI/netI 0.0269
_diffrn_reflns_Laue_measured_fraction_full 0.997
_diffrn_reflns_Laue_measured_fraction_max 0.985
_diffrn_reflns_limit_h_max 17
_diffrn_reflns_limit_h_min -13
_diffrn_reflns_limit_k_max 23
_diffrn_reflns_limit_k_min -24
_diffrn_reflns_limit_l_max 15
_diffrn_reflns_limit_l_min -15
_diffrn_reflns_number 17063
_diffrn_reflns_point_group_measured_fraction_full 0.974
_diffrn_reflns_point_group_measured_fraction_max 0.947
_diffrn_reflns_theta_full 67.679
_diffrn_reflns_theta_max 73.941
_diffrn_reflns_theta_min 2.546
_exptl_absorpt_coefficient_mu 0.655
_exptl_absorpt_correction_T_max 0.956
_exptl_absorpt_correction_T_min 0.914
_exptl_absorpt_correction_type multi-scan
_exptl_absorpt_process_details 'SADABS, Sheldrick,2014'
_exptl_crystal_colour colorless
_exptl_crystal_density_diffrn 1.113
_exptl_crystal_description block
_exptl_crystal_F_000 1584
_exptl_crystal_size_max 0.120
_exptl_crystal_size_mid 0.100
_exptl_crystal_size_min 0.100
_refine_diff_density_max 0.678
_refine_diff_density_min -0.335
_refine_diff_density_rms 0.129
_refine_ls_abs_structure_details
;
 Flack x determined using 1925 quotients [(I+)-(I-)]/[(I+)+(I-)]
 (Parsons, Flack and Wagner, Acta Cryst. B69 (2013) 249-259).
;
_refine_ls_abs_structure_Flack -0.05(10)
_refine_ls_extinction_coef 0.0035(6)
_refine_ls_extinction_expression Fc^*^=kFc[1+0.001xFc^2^\l^3^/sin(2\q)]^-1/4^
_refine_ls_extinction_method 'SHELXL-2014/7 (Sheldrick 2014'
_refine_ls_goodness_of_fit_ref 0.976
_refine_ls_hydrogen_treatment constr
_refine_ls_matrix_type full
_refine_ls_number_parameters 360
_refine_ls_number_reflns 5687
_refine_ls_number_restraints 30
_refine_ls_restrained_S_all 0.979
_refine_ls_R_factor_all 0.0812
_refine_ls_R_factor_gt 0.0760
_refine_ls_shift/su_max 0.001
_refine_ls_shift/su_mean 0.000
_refine_ls_structure_factor_coef Fsqd
_refine_ls_weighting_details 'w=1/[\s^2^(Fo^2^)+(0.1587P)^2^+0.5007P] where P=(Fo^2^+2Fc^2^)/3'
_refine_ls_weighting_scheme calc
_refine_ls_wR_factor_gt 0.1947
_refine_ls_wR_factor_ref 0.2023
_reflns_Friedel_coverage 0.768
_reflns_Friedel_fraction_full 0.947
_reflns_Friedel_fraction_max 0.902
_reflns_number_gt 4968
_reflns_number_total 5687
_reflns_threshold_expression 'I > 2\s(I)'
_cod_data_source_file jo8b02089_si_002.cif
_cod_data_source_block 20180124-7
_cod_original_cell_volume 4435.09(14)
_cod_database_code 4035282
_shelx_shelxl_version_number 2014/7
_shelx_space_group_comment
;
The symmetry employed for this shelxl refinement is uniquely defined
by the following loop, which should always be used as a source of
symmetry information in preference to the above space-group names.
They are only intended as comments.
;
_shelx_estimated_absorpt_t_min 0.926
_shelx_estimated_absorpt_t_max 0.937

loop_
_space_group_symop_operation_xyz
'x, y, z'
'-y, x-y, z+2/3'
'-x+y, -x, z+1/3'
'y, x, -z'
'x-y, -y, -z+1/3'
'-x, -x+y, -z+2/3'

loop_
_atom_site_label
_atom_site_type_symbol
_atom_site_fract_x
_atom_site_fract_y
_atom_site_fract_z
_atom_site_U_iso_or_equiv
_atom_site_adp_type
_atom_site_occupancy
_atom_site_site_symmetry_order
_atom_site_calc_flag
_atom_site_refinement_flags_posn
_atom_site_refinement_flags_adp
_atom_site_refinement_flags_occupancy
_atom_site_disorder_assembly
_atom_site_disorder_group
C2 C 0.2528(2) 0.6771(2) 0.8090(3) 0.0515(7) Uani 1 1 d . . . . .
C3 C 0.2170(2) 0.7290(2) 0.8190(3) 0.0524(8) Uani 1 1 d . . . . .
C4 C 0.2057(2) 0.7427(2) 0.7061(3) 0.0537(8) Uani 1 1 d . . . . .
C5 C 0.1804(2) 0.7891(2) 0.6614(3) 0.0635(9) Uani 1 1 d . . . . .
H5 H 0.1650 0.8178 0.7042 0.076 Uiso 1 1 calc R U . . .
C6 C 0.1779(3) 0.7928(3) 0.5527(4) 0.0732(12) Uani 1 1 d . . . . .
H6 H 0.1604 0.8241 0.5206 0.088 Uiso 1 1 calc R U . . .
C7 C 0.2009(3) 0.7512(3) 0.4916(3) 0.0763(12) Uani 1 1 d . . . . .
H7 H 0.1983 0.7540 0.4175 0.092 Uiso 1 1 calc R U . . .
C8 C 0.2275(3) 0.7053(3) 0.5346(3) 0.0698(10) Uani 1 1 d . . . . .
H8 H 0.2435 0.6770 0.4919 0.084 Uiso 1 1 calc R U . . .
C9 C 0.2297(2) 0.7030(2) 0.6428(3) 0.0560(8) Uani 1 1 d . . . . .
C10 C 0.2788(2) 0.8017(2) 0.8764(3) 0.0557(8) Uani 1 1 d . . . . .
C11 C 0.2549(2) 0.8016(2) 0.9838(3) 0.0609(9) Uani 1 1 d . . . . .
C12 C 0.1808(3) 0.7458(2) 0.9929(3) 0.0630(9) Uani 1 1 d . . . . .
C13 C 0.1270(3) 0.7253(3) 1.0835(3) 0.0745(12) Uani 1 1 d . . . . .
H13A H 0.0867 0.7382 1.0658 0.089 Uiso 1 1 calc R U . . .
H13B H 0.1559 0.7570 1.1447 0.089 Uiso 1 1 calc R U . . .
C14 C 0.0879(2) 0.6395(3) 1.1143(3) 0.0667(10) Uani 1 1 d . . . . .
C15 C 0.1485(3) 0.6179(3) 1.1584(4) 0.0755(13) Uani 1 1 d . . . . .
H15 H 0.1888 0.6316 1.1033 0.091 Uiso 1 1 calc R U . . .
C16 C 0.1101(3) 0.5310(4) 1.1773(4) 0.0885(16) Uani 1 1 d . . . . .
H16A H 0.1487 0.5186 1.2054 0.106 Uiso 1 1 calc R U . . .
H16B H 0.0689 0.5154 1.2303 0.106 Uiso 1 1 calc R U . . .
C17 C 0.0766(2) 0.4864(3) 1.0793(4) 0.0757(12) Uani 1 1 d D . . . .
H17 H 0.1197 0.5047 1.0275 0.091 Uiso 1 1 calc R U . A 1
C18 C 0.0168(2) 0.5035(3) 1.0318(4) 0.0650(10) Uani 1 1 d . . . . .
H18 H -0.0009 0.4760 0.9631 0.078 Uiso 1 1 calc R U . . .
C19 C 0.0494(2) 0.5901(2) 1.0141(3) 0.0595(9) Uani 1 1 d . . . . .
C20 C 0.1046(2) 0.6136(2) 0.9197(3) 0.0553(8) Uani 1 1 d . . . . .
H20A H 0.1437 0.5984 0.9340 0.066 Uiso 1 1 calc R U . . .
H20B H 0.0748 0.5845 0.8573 0.066 Uiso 1 1 calc R U . . .
C21 C 0.1459(2) 0.6993(2) 0.8941(3) 0.0554(8) Uani 1 1 d . . . . .
C22 C 0.3075(3) 0.8576(3) 1.0636(3) 0.0727(11) Uani 1 1 d . . . . .
H22A H 0.2823 0.8445 1.1323 0.109 Uiso 1 1 calc R U . . .
H22B H 0.3198 0.9098 1.0440 0.109 Uiso 1 1 calc R U . . .
H22C H 0.3552 0.8552 1.0670 0.109 Uiso 1 1 calc R U . . .
C23 C 0.0303(3) 0.6292(4) 1.1998(4) 0.0837(14) Uani 1 1 d . . . . .
H23A H 0.0576 0.6635 1.2586 0.125 Uiso 1 1 calc R U . . .
H23B H 0.0037 0.5756 1.2240 0.125 Uiso 1 1 calc R U . . .
H23C H -0.0075 0.6419 1.1715 0.125 Uiso 1 1 calc R U . . .
C24 C 0.1888(3) 0.6608(5) 1.2564(4) 0.105(2) Uani 1 1 d . . . . .
H24A H 0.1518 0.6441 1.3143 0.157 Uiso 1 1 calc R U . . .
H24B H 0.2108 0.7162 1.2450 0.157 Uiso 1 1 calc R U . . .
H24C H 0.2301 0.6500 1.2737 0.157 Uiso 1 1 calc R U . . .
C1' C 0.0640(14) 0.3588(7) 1.0316(17) 0.073(3) Uani 0.502(7) 1 d D . P B 1
C2' C 0.0308(9) 0.2778(8) 1.0700(14) 0.092(4) Uani 0.502(7) 1 d D . P B 1
C5' C -0.0370(10) 0.2467(12) 1.135(2) 0.159(9) Uani 0.502(7) 1 d D U P B 1
H5'1 H -0.0850 0.2258 1.0975 0.239 Uiso 0.502(7) 1 d R U P B 1
H5'2 H -0.0309 0.2883 1.1786 0.239 Uiso 0.502(7) 1 d R U P B 1
H5'3 H -0.0368 0.2073 1.1770 0.239 Uiso 0.502(7) 1 d R U P B 1
C3' C 0.0574(11) 0.2305(8) 1.0352(14) 0.126(4) Uani 0.502(7) 1 d D . P B 1
H3' H 0.0229 0.1774 1.0479 0.152 Uiso 0.502(7) 1 calc R U P B 1
C4' C 0.1275(15) 0.2459(17) 0.983(2) 0.212(9) Uani 0.502(7) 1 d D . P B 1
H4'1 H 0.1232 0.2120 0.9270 0.317 Uiso 0.502(7) 1 d R U P B 1
H4'2 H 0.1606 0.2447 1.0367 0.317 Uiso 0.502(7) 1 d R U P B 1
H4'3 H 0.1489 0.2974 0.9568 0.317 Uiso 0.502(7) 1 d R U P B 1
O6 O 0.0454(11) 0.4028(5) 1.0922(17) 0.083(2) Uani 0.502(7) 1 d D . P B 1
O7 O 0.1217(6) 0.3885(7) 0.9743(8) 0.085(2) Uani 0.502(7) 1 d D . P B 1
C1" C 0.0505(16) 0.3631(7) 1.0576(14) 0.073(3) Uani 0.498(7) 1 d D . P B 2
C2" C 0.0052(9) 0.2807(8) 1.0925(12) 0.092(4) Uani 0.498(7) 1 d D . P B 2
C5" C -0.0129(6) 0.2675(7) 1.2021(11) 0.096(4) Uani 0.498(7) 1 d D U P B 2
H5"1 H -0.0375 0.2137 1.2193 0.144 Uiso 0.498(7) 1 d R U P B 2
H5"2 H -0.0466 0.2870 1.2196 0.144 Uiso 0.498(7) 1 d R U P B 2
H5"3 H 0.0341 0.2951 1.2412 0.144 Uiso 0.498(7) 1 d R U P B 2
C3" C -0.0146(12) 0.2214(7) 1.0234(13) 0.126(4) Uani 0.498(7) 1 d D . P B 2
H3" H -0.0436 0.1708 1.0514 0.152 Uiso 0.498(7) 1 calc R U P B 2
C4" C 0.004(2) 0.2265(16) 0.9124(18) 0.212(9) Uani 0.498(7) 1 d D . P B 2
H4"1 H 0.0069 0.2725 0.8840 0.317 Uiso 0.498(7) 1 d R U P B 2
H4"2 H -0.0322 0.1828 0.8717 0.317 Uiso 0.498(7) 1 d R U P B 2
H4"3 H 0.0534 0.2307 0.9102 0.317 Uiso 0.498(7) 1 d R U P B 2
O6' O 0.0329(11) 0.4068(6) 1.1172(17) 0.083(2) Uani 0.498(7) 1 d D . P B 2
O7' O 0.0851(6) 0.3821(7) 0.9743(8) 0.085(2) Uani 0.498(7) 1 d D . P B 2
N1 N 0.25649(18) 0.66302(18) 0.7054(2) 0.0544(7) Uani 1 1 d . . . . .
H1 H 0.2733 0.6331 0.6808 0.065 Uiso 1 1 calc R U . . .
O1 O 0.27692(16) 0.65496(17) 0.8813(2) 0.0588(6) Uani 1 1 d . . . . .
O2 O 0.33932(17) 0.84872(17) 0.8354(2) 0.0705(8) Uani 1 1 d . . . . .
O3 O -0.04769(16) 0.4797(2) 1.0982(3) 0.0749(9) Uani 1 1 d . . . . .
H3 H -0.0743 0.4313 1.0979 0.112 Uiso 1 1 calc R U . . .
O4 O -0.01476(16) 0.59893(18) 0.9822(2) 0.0659(7) Uani 1 1 d . . . . .
H4 H -0.0536 0.5699 1.0185 0.099 Uiso 1 1 calc R U . . .
O5 O 0.09345(16) 0.72191(17) 0.8551(2) 0.0634(7) Uani 1 1 d . . . . .
H5A H 0.0855 0.7111 0.7910 0.095 Uiso 1 1 calc R U . . .

loop_
_atom_site_aniso_label
_atom_site_aniso_U_11
_atom_site_aniso_U_22
_atom_site_aniso_U_33
_atom_site_aniso_U_23
_atom_site_aniso_U_13
_atom_site_aniso_U_12
C2 0.0458(16) 0.0498(17) 0.0509(15) -0.0029(13) -0.0036(13) 0.0178(14)
C3 0.0491(18) 0.0478(17) 0.0531(16) -0.0035(13) -0.0004(14) 0.0190(14)
C4 0.0482(17) 0.0437(16) 0.0578(17) -0.0011(13) -0.0020(14) 0.0144(14)
C5 0.064(2) 0.0479(18) 0.071(2) -0.0003(16) -0.0057(17) 0.0224(17)
C6 0.075(3) 0.056(2) 0.076(3) 0.0105(19) -0.008(2) 0.024(2)
C7 0.092(3) 0.067(2) 0.061(2) 0.0042(19) -0.008(2) 0.033(2)
C8 0.083(3) 0.062(2) 0.0541(19) -0.0006(17) -0.0042(19) 0.028(2)
C9 0.0544(18) 0.0485(17) 0.0541(17) 0.0004(14) -0.0018(15) 0.0175(15)
C10 0.0543(19) 0.0497(18) 0.0551(17) -0.0025(14) 0.0000(15) 0.0201(16)
C11 0.067(2) 0.0517(19) 0.0585(19) -0.0054(15) 0.0002(16) 0.0253(17)
C12 0.070(2) 0.056(2) 0.0548(18) -0.0026(16) 0.0076(17) 0.0256(18)
C13 0.074(3) 0.074(3) 0.065(2) -0.0057(19) 0.015(2) 0.029(2)
C14 0.055(2) 0.079(3) 0.0530(18) 0.0049(18) 0.0086(16) 0.0242(19)
C15 0.053(2) 0.098(4) 0.061(2) 0.013(2) 0.0027(17) 0.027(2)
C16 0.053(2) 0.117(4) 0.091(3) 0.035(3) 0.005(2) 0.039(3)
C17 0.0466(19) 0.069(3) 0.102(3) 0.032(2) 0.010(2) 0.0216(18)
C18 0.0419(17) 0.066(2) 0.080(2) 0.0173(19) 0.0111(17) 0.0215(16)
C19 0.0451(17) 0.068(2) 0.0625(19) 0.0108(17) 0.0050(15) 0.0257(16)
C20 0.0475(17) 0.0569(19) 0.0574(18) 0.0030(15) 0.0034(14) 0.0231(15)
C21 0.0534(18) 0.0526(19) 0.0561(18) -0.0006(15) 0.0027(15) 0.0235(16)
C22 0.081(3) 0.059(2) 0.059(2) -0.0105(17) -0.0039(19) 0.020(2)
C23 0.071(3) 0.110(4) 0.063(2) 0.009(2) 0.016(2) 0.040(3)
C24 0.067(3) 0.160(6) 0.060(2) 0.006(3) 0.000(2) 0.036(3)
C1' 0.082(8) 0.065(3) 0.058(9) -0.002(4) -0.012(5) 0.026(3)
C2' 0.069(9) 0.068(4) 0.123(8) 0.030(4) 0.001(6) 0.023(5)
C5' 0.140(15) 0.140(15) 0.21(2) 0.076(15) 0.025(14) 0.081(13)
C3' 0.152(10) 0.071(5) 0.150(8) 0.009(5) 0.015(9) 0.051(7)
C4' 0.27(2) 0.142(13) 0.23(2) -0.040(14) 0.001(19) 0.112(16)
O6 0.049(6) 0.085(3) 0.123(9) 0.048(4) 0.043(3) 0.040(2)
O7 0.083(6) 0.078(3) 0.071(2) -0.003(2) 0.004(5) 0.024(5)
C1" 0.082(8) 0.065(3) 0.058(9) -0.002(4) -0.012(5) 0.026(3)
C2" 0.069(9) 0.068(4) 0.123(8) 0.030(4) 0.001(6) 0.023(5)
C5" 0.055(5) 0.091(7) 0.136(10) 0.060(8) 0.015(6) 0.031(5)
C3" 0.152(10) 0.071(5) 0.150(8) 0.009(5) 0.015(9) 0.051(7)
C4" 0.27(2) 0.142(13) 0.23(2) -0.040(14) 0.001(19) 0.112(16)
O6' 0.049(6) 0.085(3) 0.123(9) 0.048(4) 0.043(3) 0.040(2)
O7' 0.083(6) 0.078(3) 0.071(2) -0.003(2) 0.004(5) 0.024(5)
N1 0.0548(16) 0.0547(16) 0.0529(14) -0.0048(12) -0.0018(12) 0.0268(13)
O1 0.0558(14) 0.0631(15) 0.0567(12) -0.0028(11) -0.0037(11) 0.0292(12)
O2 0.0598(15) 0.0593(15) 0.0624(15) -0.0073(12) 0.0032(12) 0.0072(13)
O3 0.0450(14) 0.0777(19) 0.093(2) 0.0260(17) 0.0136(14) 0.0243(14)
O4 0.0535(14) 0.0793(18) 0.0690(16) 0.0138(13) 0.0069(12) 0.0363(14)
O5 0.0634(16) 0.0636(16) 0.0671(15) 0.0051(13) 0.0056(13) 0.0347(13)

loop_
_atom_type_symbol
_atom_type_description
_atom_type_scat_dispersion_real
_atom_type_scat_dispersion_imag
_atom_type_scat_source
C C 0.0181 0.0091 'International Tables Vol C Tables 4.2.6.8 and 6.1.1.4'
H H 0.0000 0.0000 'International Tables Vol C Tables 4.2.6.8 and 6.1.1.4'
O O 0.0492 0.0322 'International Tables Vol C Tables 4.2.6.8 and 6.1.1.4'
N N 0.0311 0.0180 'International Tables Vol C Tables 4.2.6.8 and 6.1.1.4'

loop_
_geom_angle_atom_site_label_1
_geom_angle_atom_site_label_2
_geom_angle_atom_site_label_3
_geom_angle
_geom_angle_site_symmetry_1
_geom_angle_site_symmetry_3
O1 C2 N1 125.8(3) . .
O1 C2 C3 125.9(3) . .
N1 C2 C3 108.2(3) . .
C4 C3 C2 102.0(3) . .
C4 C3 C10 113.9(3) . .
C2 C3 C10 104.5(3) . .
C4 C3 C21 117.7(3) . .
C2 C3 C21 115.9(3) . .
C10 C3 C21 102.5(3) . .
C9 C4 C5 119.8(3) . .
C9 C4 C3 109.2(3) . .
C5 C4 C3 131.0(4) . .
C4 C5 C6 118.8(4) . .
C4 C5 H5 120.6 . .
C6 C5 H5 120.6 . .
C7 C6 C5 119.9(4) . .
C7 C6 H6 120.0 . .
C5 C6 H6 120.0 . .
C6 C7 C8 122.3(4) . .
C6 C7 H7 118.9 . .
C8 C7 H7 118.9 . .
C9 C8 C7 116.5(4) . .
C9 C8 H8 121.8 . .
C7 C8 H8 121.8 . .
C4 C9 C8 122.7(4) . .
C4 C9 N1 109.7(3) . .
C8 C9 N1 127.6(4) . .
O2 C10 C11 127.3(3) . .
O2 C10 C3 122.9(3) . .
C11 C10 C3 109.7(3) . .
C12 C11 C10 108.0(3) . .
C12 C11 C22 129.6(4) . .
C10 C11 C22 122.3(4) . .
C11 C12 C13 129.9(4) . .
C11 C12 C21 114.7(3) . .
C13 C12 C21 115.3(4) . .
C12 C13 C14 113.5(4) . .
C12 C13 H13A 108.9 . .
C14 C13 H13A 108.9 . .
C12 C13 H13B 108.9 . .
C14 C13 H13B 108.9 . .
H13A C13 H13B 107.7 . .
C23 C14 C13 105.1(4) . .
C23 C14 C19 113.5(4) . .
C13 C14 C19 108.2(3) . .
C23 C14 C15 110.0(4) . .
C13 C14 C15 111.3(4) . .
C19 C14 C15 108.8(4) . .
C24 C15 C16 109.9(5) . .
C24 C15 C14 114.0(5) . .
C16 C15 C14 110.4(4) . .
C24 C15 H15 107.4 . .
C16 C15 H15 107.4 . .
C14 C15 H15 107.4 . .
C17 C16 C15 111.7(4) . .
C17 C16 H16A 109.3 . .
C15 C16 H16A 109.3 . .
C17 C16 H16B 109.3 . .
C15 C16 H16B 109.3 . .
H16A C16 H16B 107.9 . .
O6' C17 C16 102.7(10) . .
O6 C17 C16 113.3(10) . .
O6' C17 C18 105.4(10) . .
O6 C17 C18 111.3(10) . .
C16 C17 C18 111.7(5) . .
O6 C17 H17 106.7 . .
C16 C17 H17 106.7 . .
C18 C17 H17 106.7 . .
O3 C18 C17 112.0(3) . .
O3 C18 C19 105.7(4) . .
C17 C18 C19 111.9(3) . .
O3 C18 H18 109.1 . .
C17 C18 H18 109.1 . .
C19 C18 H18 109.1 . .
O4 C19 C18 106.2(3) . .
O4 C19 C20 106.8(3) . .
C18 C19 C20 107.2(3) . .
O4 C19 C14 109.9(3) . .
C18 C19 C14 113.0(3) . .
C20 C19 C14 113.2(3) . .
C21 C20 C19 114.5(3) . .
C21 C20 H20A 108.6 . .
C19 C20 H20A 108.6 . .
C21 C20 H20B 108.6 . .
C19 C20 H20B 108.6 . .
H20A C20 H20B 107.6 . .
O5 C21 C12 106.4(3) . .
O5 C21 C20 111.2(3) . .
C12 C21 C20 109.8(3) . .
O5 C21 C3 109.9(3) . .
C12 C21 C3 102.9(3) . .
C20 C21 C3 116.0(3) . .
C11 C22 H22A 109.5 . .
C11 C22 H22B 109.5 . .
H22A C22 H22B 109.5 . .
C11 C22 H22C 109.5 . .
H22A C22 H22C 109.5 . .
H22B C22 H22C 109.5 . .
C14 C23 H23A 109.5 . .
C14 C23 H23B 109.5 . .
H23A C23 H23B 109.5 . .
C14 C23 H23C 109.5 . .
H23A C23 H23C 109.5 . .
H23B C23 H23C 109.5 . .
C15 C24 H24A 109.5 . .
C15 C24 H24B 109.5 . .
H24A C24 H24B 109.5 . .
C15 C24 H24C 109.5 . .
H24A C24 H24C 109.5 . .
H24B C24 H24C 109.5 . .
O7 C1' O6 121.1(11) . .
O7 C1' C2' 121.0(12) . .
O6 C1' C2' 113.7(10) . .
C3' C2' C5' 119.7(12) . .
C3' C2' C1' 121.9(11) . .
C5' C2' C1' 117.9(11) . .
C2' C5' H5'1 115.5 . .
C2' C5' H5'2 106.1 . .
H5'1 C5' H5'2 109.5 . .
C2' C5' H5'3 106.7 . .
H5'1 C5' H5'3 109.5 . .
H5'2 C5' H5'3 109.5 . .
C2' C3' C4' 132.5(16) . .
C2' C3' H3' 113.7 . .
C4' C3' H3' 113.7 . .
C3' C4' H4'1 117.4 . .
C3' C4' H4'2 106.1 . .
H4'1 C4' H4'2 109.5 . .
C3' C4' H4'3 104.6 . .
H4'1 C4' H4'3 109.5 . .
H4'2 C4' H4'3 109.5 . .
C1' O6 C17 125.2(8) . .
O7' C1" O6' 125.8(11) . .
O7' C1" C2" 122.6(11) . .
O6' C1" C2" 109.9(11) . .
C3" C2" C5" 122.0(11) . .
C3" C2" C1" 121.2(12) . .
C5" C2" C1" 116.8(11) . .
C2" C5" H5"1 111.7 . .
C2" C5" H5"2 108.4 . .
H5"1 C5" H5"2 109.5 . .
C2" C5" H5"3 108.3 . .
H5"1 C5" H5"3 109.5 . .
H5"2 C5" H5"3 109.5 . .
C2" C3" C4" 127.8(15) . .
C2" C3" H3" 116.1 . .
C4" C3" H3" 116.1 . .
C3" C4" C4" 164(4) . 6_556
C3" C4" H4"1 109.3 . .
C4" C4" H4"1 68.1 6_556 .
C3" C4" H4"2 114.7 . .
C4" C4" H4"2 54.6 6_556 .
H4"1 C4" H4"2 109.5 . .
C3" C4" H4"3 104.3 . .
C4" C4" H4"3 91.5 6_556 .
H4"1 C4" H4"3 109.5 . .
H4"2 C4" H4"3 109.5 . .
C1" O6' C17 108.5(8) . .
C2 N1 C9 110.8(3) . .
C2 N1 H1 124.6 . .
C9 N1 H1 124.6 . .
C18 O3 H3 109.5 . .
C19 O4 H4 109.5 . .
C21 O5 H5A 109.5 . .

loop_
_geom_bond_atom_site_label_1
_geom_bond_atom_site_label_2
_geom_bond_distance
C2 O1 1.223(4)
C2 N1 1.361(4)
C2 C3 1.537(5)
C3 C4 1.505(5)
C3 C10 1.545(5)
C3 C21 1.566(5)
C4 C9 1.378(6)
C4 C5 1.384(5)
C5 C6 1.390(6)
C5 H5 0.9500
C6 C7 1.378(7)
C6 H6 0.9500
C7 C8 1.386(7)
C7 H7 0.9500
C8 C9 1.383(5)
C8 H8 0.9500
C9 N1 1.414(5)
C10 O2 1.220(5)
C10 C11 1.451(5)
C11 C12 1.346(6)
C11 C22 1.492(5)
C12 C13 1.491(6)
C12 C21 1.514(5)
C13 C14 1.542(7)
C13 H13A 0.9900
C13 H13B 0.9900
C14 C23 1.525(6)
C14 C19 1.563(6)
C14 C15 1.583(7)
C15 C24 1.502(7)
C15 C16 1.532(9)
C15 H15 1.0000
C16 C17 1.487(9)
C16 H16A 0.9900
C16 H16B 0.9900
C17 O6' 1.466(9)
C17 O6 1.477(9)
C17 C18 1.527(6)
C17 H17 1.0000
C18 O3 1.413(5)
C18 C19 1.535(6)
C18 H18 1.0000
C19 O4 1.441(5)
C19 C20 1.540(5)
C20 C21 1.523(5)
C20 H20A 0.9900
C20 H20B 0.9900
C21 O5 1.425(5)
C22 H22A 0.9800
C22 H22B 0.9800
C22 H22C 0.9800
C23 H23A 0.9800
C23 H23B 0.9800
C23 H23C 0.9800
C24 H24A 0.9800
C24 H24B 0.9800
C24 H24C 0.9800
C1' O7 1.240(12)
C1' O6 1.357(10)
C1' C2' 1.496(14)
C2' C3' 1.370(18)
C2' C5' 1.437(15)
C5' H5'1 0.9600
C5' H5'2 0.9600
C5' H5'3 0.9600
C3' C4' 1.442(17)
C3' H3' 0.9500
C4' H4'1 0.9600
C4' H4'2 0.9600
C4' H4'3 0.9600
C1" O7' 1.221(11)
C1" O6' 1.334(11)
C1" C2" 1.498(14)
C2" C3" 1.371(18)
C2" C5" 1.436(16)
C5" H5"1 0.9600
C5" H5"2 0.9600
C5" H5"3 0.9600
C3" C4" 1.452(16)
C3" H3" 0.9500
C4" H4"1 0.9600
C4" H4"2 0.9600
C4" H4"3 0.9600
N1 H1 0.8800
O3 H3 0.8400
O4 H4 0.8400
O5 H5A 0.8400

loop_
_geom_hbond_atom_site_label_D
_geom_hbond_atom_site_label_H
_geom_hbond_atom_site_label_A
_geom_hbond_distance_DH
_geom_hbond_distance_HA
_geom_hbond_distance_DA
_geom_hbond_angle_DHA
_geom_hbond_site_symmetry_A
O4 H4 O3 0.84 2.13 2.600(4) 115.2 .
O3 H3 O2 0.84 1.91 2.664(4) 148.3 4_457
N1 H1 O1 0.88 2.30 3.053(4) 143.1 2_664
C20 H20A O1 0.99 2.42 3.161(5) 131.6 .

loop_
_geom_torsion_atom_site_label_1
_geom_torsion_atom_site_label_2
_geom_torsion_atom_site_label_3
_geom_torsion_atom_site_label_4
_geom_torsion
_geom_torsion_site_symmetry_4
O1 C2 C3 C4 174.7(3) .
N1 C2 C3 C4 -2.3(4) .
O1 C2 C3 C10 55.9(4) .
N1 C2 C3 C10 -121.1(3) .
O1 C2 C3 C21 -56.2(5) .
N1 C2 C3 C21 126.8(3) .
C2 C3 C4 C9 1.3(4) .
C10 C3 C4 C9 113.3(3) .
C21 C3 C4 C9 -126.7(3) .
C2 C3 C4 C5 -175.2(4) .
C10 C3 C4 C5 -63.2(5) .
C21 C3 C4 C5 56.8(5) .
C9 C4 C5 C6 1.6(6) .
C3 C4 C5 C6 177.8(4) .
C4 C5 C6 C7 -0.4(7) .
C5 C6 C7 C8 -0.6(8) .
C6 C7 C8 C9 0.3(7) .
C5 C4 C9 C8 -2.0(6) .
C3 C4 C9 C8 -178.9(4) .
C5 C4 C9 N1 177.0(3) .
C3 C4 C9 N1 0.1(4) .
C7 C8 C9 C4 1.0(6) .
C7 C8 C9 N1 -177.8(4) .
C4 C3 C10 O2 -39.8(5) .
C2 C3 C10 O2 70.7(5) .
C21 C3 C10 O2 -168.0(4) .
C4 C3 C10 C11 143.1(3) .
C2 C3 C10 C11 -106.5(3) .
C21 C3 C10 C11 14.9(4) .
O2 C10 C11 C12 172.0(4) .
C3 C10 C11 C12 -11.0(5) .
O2 C10 C11 C22 -6.6(7) .
C3 C10 C11 C22 170.4(4) .
C10 C11 C12 C13 -174.8(5) .
C22 C11 C12 C13 3.7(8) .
C10 C11 C12 C21 2.0(5) .
C22 C11 C12 C21 -179.5(4) .
C11 C12 C13 C14 -127.4(5) .
C21 C12 C13 C14 55.8(5) .
C12 C13 C14 C23 -174.6(4) .
C12 C13 C14 C19 -53.0(5) .
C12 C13 C14 C15 66.4(5) .
C23 C14 C15 C24 -54.2(6) .
C13 C14 C15 C24 61.9(5) .
C19 C14 C15 C24 -179.0(4) .
C23 C14 C15 C16 70.1(5) .
C13 C14 C15 C16 -173.9(4) .
C19 C14 C15 C16 -54.8(5) .
C24 C15 C16 C17 -174.0(4) .
C14 C15 C16 C17 59.4(5) .
C15 C16 C17 O6' -171.2(8) .
C15 C16 C17 O6 174.7(7) .
C15 C16 C17 C18 -58.7(5) .
O6' C17 C18 O3 46.8(9) .
O6 C17 C18 O3 63.7(8) .
C16 C17 C18 O3 -64.1(5) .
O6' C17 C18 C19 165.3(7) .
O6 C17 C18 C19 -177.8(7) .
C16 C17 C18 C19 54.4(5) .
O3 C18 C19 O4 -50.7(4) .
C17 C18 C19 O4 -172.8(4) .
O3 C18 C19 C20 -164.6(3) .
C17 C18 C19 C20 73.2(5) .
O3 C18 C19 C14 69.9(4) .
C17 C18 C19 C14 -52.2(5) .
C23 C14 C19 O4 47.8(5) .
C13 C14 C19 O4 -68.4(4) .
C15 C14 C19 O4 170.5(3) .
C23 C14 C19 C18 -70.7(5) .
C13 C14 C19 C18 173.1(3) .
C15 C14 C19 C18 52.1(4) .
C23 C14 C19 C20 167.2(4) .
C13 C14 C19 C20 50.9(5) .
C15 C14 C19 C20 -70.1(4) .
O4 C19 C20 C21 69.6(4) .
C18 C19 C20 C21 -176.9(3) .
C14 C19 C20 C21 -51.6(5) .
C11 C12 C21 O5 -108.1(4) .
C13 C12 C21 O5 69.2(5) .
C11 C12 C21 C20 131.5(4) .
C13 C12 C21 C20 -51.3(5) .
C11 C12 C21 C3 7.4(5) .
C13 C12 C21 C3 -175.3(4) .
C19 C20 C21 O5 -68.6(4) .
C19 C20 C21 C12 48.9(4) .
C19 C20 C21 C3 164.9(3) .
C4 C3 C21 O5 -25.5(4) .
C2 C3 C21 O5 -146.5(3) .
C10 C3 C21 O5 100.3(3) .
C4 C3 C21 C12 -138.5(3) .
C2 C3 C21 C12 100.5(3) .
C10 C3 C21 C12 -12.7(4) .
C4 C3 C21 C20 101.7(4) .
C2 C3 C21 C20 -19.4(5) .
C10 C3 C21 C20 -132.6(3) .
O7 C1' C2' C3' -7(4) .
O6 C1' C2' C3' -164(2) .
O7 C1' C2' C5' -179(2) .
O6 C1' C2' C5' 24(4) .
C5' C2' C3' C4' -170(3) .
C1' C2' C3' C4' 18(4) .
O7 C1' O6 C17 16(5) .
C2' C1' O6 C17 173.3(19) .
C16 C17 O6 C1' -127(3) .
C18 C17 O6 C1' 106(3) .
O7' C1" C2" C3" -15(4) .
O6' C1" C2" C3" 151(2) .
O7' C1" C2" C5" 162(2) .
O6' C1" C2" C5" -32(3) .
C5" C2" C3" C4" -176(2) .
C1" C2" C3" C4" 0(4) .
C2" C3" C4" C4" -108(5) 6_556
O7' C1" O6' C17 -13(4) .
C2" C1" O6' C17 -178.5(17) .
C16 C17 O6' C1" -132(2) .
C18 C17 O6' C1" 111(2) .
O1 C2 N1 C9 -174.5(3) .
C3 C2 N1 C9 2.5(4) .
C4 C9 N1 C2 -1.6(4) .
C8 C9 N1 C2 177.3(4) .
